data_4000746
loop_
_publ_author_name
'Jin, Geng Bang'
'Choi, Eun Sang'
'Guertin, Robert P.'
'Booth, Corwin H.'
'Albrecht-Schmitt, Thomas E.'

_publ_section_title
;
 Syntheses, Structure, Magnetism, and Optical Properties of the Ordered
 Interlanthanide Copper Chalcogenides Ln2YbCuQ5(Ln = La, Ce, Pr, Nd, Sm; Q
 = S, Se): Evidence for Unusual Magnetic Ordering in Sm2YbCuS5
;
_journal_issue 5
_journal_name_full 'Chemistry of Materials'
_journal_page_first 1306
_journal_paper_doi 10.1021/cm103347u
_journal_volume 23
_journal_year 2011
_chemical_formula_moiety 'Sm2 Yb Cu S5'
_chemical_formula_sum 'Cu S5 Sm2 Yb'
_chemical_formula_weight 697.58
_chemical_name_common 'samarium ytterbium copper sulfide'
_chemical_name_systematic
; 
 ? 
;
_space_group_IT_number 62
_symmetry_cell_setting orthorhombic
_symmetry_space_group_name_Hall '-P 2ac 2n'
_symmetry_space_group_name_H-M 'P n m a'
_atom_sites_solution_hydrogens geom
_atom_sites_solution_primary direct
_atom_sites_solution_secondary difmap
_audit_creation_method SHELXL-97
_cell_angle_alpha 90.00
_cell_angle_beta 90.00
_cell_angle_gamma 90.00
_cell_formula_units_Z 4
_cell_length_a 11.5323(8)
_cell_length_b 3.8531(3)
_cell_length_c 16.6470(12)
_cell_measurement_reflns_used 7571
_cell_measurement_temperature 193(2)
_cell_measurement_theta_max 28.33
_cell_measurement_theta_min 2.15
_cell_volume 739.71(9)
_computing_cell_refinement 'SMART SAINT'
_computing_data_collection SMART
_computing_data_reduction SAINT
_computing_molecular_graphics 'SHELXP-97 (Sheldrick, 1997)'
_computing_publication_material 'SHELCIF-97 (Sheldrick, 2000)'
_computing_structure_refinement 'SHELXL-97 (Sheldrick, 1997)'
_computing_structure_solution 'SHELXS-97 (Sheldrick, 1990)'
_diffrn_ambient_temperature 193(2)
_diffrn_detector_area_resol_mean 0
_diffrn_measured_fraction_theta_full 0.997
_diffrn_measured_fraction_theta_max 0.997
_diffrn_measurement_device_type 'Bruker APEX'
_diffrn_measurement_method '0.3 wide w/ exposures'
_diffrn_radiation_monochromator graphite
_diffrn_radiation_source 'fine-focus sealed tube'
_diffrn_radiation_type MoK\a
_diffrn_radiation_wavelength 0.71073
_diffrn_reflns_av_R_equivalents 0.0456
_diffrn_reflns_av_sigmaI/netI 0.0313
_diffrn_reflns_limit_h_max 15
_diffrn_reflns_limit_h_min -15
_diffrn_reflns_limit_k_max 5
_diffrn_reflns_limit_k_min -5
_diffrn_reflns_limit_l_max 22
_diffrn_reflns_limit_l_min -22
_diffrn_reflns_number 7229
_diffrn_reflns_theta_full 28.33
_diffrn_reflns_theta_max 28.33
_diffrn_reflns_theta_min 2.15
_diffrn_standards_decay_% 0
_diffrn_standards_interval_count na
_diffrn_standards_interval_time na
_diffrn_standards_number na
_exptl_absorpt_coefficient_mu 32.304
_exptl_absorpt_correction_T_max 0.65572
_exptl_absorpt_correction_T_min 0.16893
_exptl_absorpt_correction_type numerical
_exptl_absorpt_process_details SADABS
_exptl_crystal_colour black
_exptl_crystal_density_diffrn 6.264
_exptl_crystal_density_meas ?
_exptl_crystal_density_method 'not measured'
_exptl_crystal_description prism
_exptl_crystal_F_000 1212
_exptl_crystal_size_max 0.288
_exptl_crystal_size_mid 0.026
_exptl_crystal_size_min 0.012
_refine_diff_density_max 2.133
_refine_diff_density_min -2.785
_refine_diff_density_rms 0.854
_refine_ls_extinction_coef 0.0028(2)
_refine_ls_extinction_expression Fc^*^=kFc[1+0.001xFc^2^\l^3^/sin(2\q)]^-1/4^
_refine_ls_extinction_method SHELXL
_refine_ls_goodness_of_fit_ref 1.133
_refine_ls_hydrogen_treatment mixed
_refine_ls_matrix_type full
_refine_ls_number_parameters 62
_refine_ls_number_reflns 1051
_refine_ls_number_restraints 0
_refine_ls_restrained_S_all 1.133
_refine_ls_R_factor_all 0.0286
_refine_ls_R_factor_gt 0.0263
_refine_ls_shift/su_max 0.001
_refine_ls_shift/su_mean 0.000
_refine_ls_structure_factor_coef Fsqd
_refine_ls_weighting_details 'calc w=1/[\s^2^(Fo^2^)+(0.0293P)^2^+8.1454P] where P=(Fo^2^+2Fc^2^)/3'
_refine_ls_weighting_scheme calc
_refine_ls_wR_factor_gt 0.0655
_refine_ls_wR_factor_ref 0.0665
_reflns_number_gt 985
_reflns_number_total 1051
_reflns_threshold_expression >2sigma(I)
_cod_data_source_file cm103347u_si_001.cif
_cod_data_source_block face
_cod_depositor_comments
;
The following automatic conversions were performed:

'_exptl_crystal_density_meas' value 'nm' was changed to '?' - the
value is perceived as not measured.

Automatic conversion script
Id: cif_fix_values 3008 2015-01-20 13:52:24Z robertas 
;
_cod_original_sg_symbol_H-M Pnma
_cod_database_code 4000746

loop_
_symmetry_equiv_pos_as_xyz
'x, y, z'
'-x+1/2, -y, z+1/2'
'-x, y+1/2, -z'
'x+1/2, -y+1/2, -z+1/2'
'-x, -y, -z'
'x-1/2, y, -z-1/2'
'x, -y-1/2, z'
'-x-1/2, y-1/2, z-1/2'

loop_
_atom_site_label
_atom_site_type_symbol
_atom_site_fract_x
_atom_site_fract_y
_atom_site_fract_z
_atom_site_U_iso_or_equiv
_atom_site_adp_type
_atom_site_occupancy
_atom_site_symmetry_multiplicity
_atom_site_calc_flag
_atom_site_refinement_flags
Sm1 Sm 0.96793(4) -0.2500 0.82145(3) 0.00782(15) Uani 1 2 d S
Sm2 Sm 0.86996(4) 0.2500 0.39911(3) 0.00689(15) Uani 1 2 d S
Yb1 Yb 0.80277(4) 0.2500 0.63403(3) 0.01040(15) Uani 1 2 d S
Cu1 Cu 0.6583(9) -0.2500 0.5178(4) 0.0193(16) Uani 0.19 2 d SP
Cu2 Cu 0.58934(19) -0.2500 0.50504(10) 0.0151(4) Uani 0.81 2 d SP
S1 S 1.01244(19) 0.2500 0.69849(14) 0.0063(4) Uani 1 2 d S
S2 S 0.8098(2) -0.7500 0.88716(14) 0.0077(4) Uani 1 2 d S
S3 S 0.8878(2) -0.2500 0.53150(15) 0.0104(5) Uani 1 2 d S
S4 S 0.5876(2) 0.2500 0.58140(14) 0.0082(4) Uani 1 2 d S
S5 S 0.7408(2) -0.2500 0.73160(14) 0.0081(4) Uani 1 2 d S

loop_
_atom_site_aniso_label
_atom_site_aniso_U_11
_atom_site_aniso_U_22
_atom_site_aniso_U_33
_atom_site_aniso_U_23
_atom_site_aniso_U_13
_atom_site_aniso_U_12
Sm1 0.0114(3) 0.0057(3) 0.0064(2) 0.000 0.00002(17) 0.000
Sm2 0.0070(2) 0.0057(2) 0.0080(3) 0.000 0.00093(17) 0.000
Yb1 0.0101(2) 0.0094(2) 0.0117(2) 0.000 -0.00197(16) 0.000
Cu1 0.037(5) 0.014(4) 0.007(3) 0.000 0.007(4) 0.000
Cu2 0.0221(10) 0.0137(9) 0.0096(8) 0.000 0.0038(7) 0.000
S1 0.0053(10) 0.0077(11) 0.0057(10) 0.000 0.0000(8) 0.000
S2 0.0069(10) 0.0081(11) 0.0082(10) 0.000 -0.0006(8) 0.000
S3 0.0117(11) 0.0105(11) 0.0092(11) 0.000 -0.0023(9) 0.000
S4 0.0077(10) 0.0086(11) 0.0084(10) 0.000 -0.0019(8) 0.000
S5 0.0100(11) 0.0080(11) 0.0063(10) 0.000 0.0017(8) 0.000

loop_
_atom_type_symbol
_atom_type_description
_atom_type_scat_dispersion_real
_atom_type_scat_dispersion_imag
_atom_type_scat_source
S S 0.1246 0.1234 'International Tables Vol C Tables 4.2.6.8 and 6.1.1.4'
Cu Cu 0.3201 1.2651 'International Tables Vol C Tables 4.2.6.8 and 6.1.1.4'
Sm Sm -0.1638 3.4418 'International Tables Vol C Tables 4.2.6.8 and 6.1.1.4'
Yb Yb -0.3850 5.5486 'International Tables Vol C Tables 4.2.6.8 and 6.1.1.4'

loop_
_geom_angle_atom_site_label_1
_geom_angle_atom_site_label_2
_geom_angle_atom_site_label_3
_geom_angle
_geom_angle_site_symmetry_1
_geom_angle_site_symmetry_3
S1 Sm1 S1 84.79(6) . 1_545
S1 Sm1 S4 82.22(5) . 6_657
S1 Sm1 S4 140.37(7) 1_545 6_657
S1 Sm1 S4 140.37(7) . 6_647
S1 Sm1 S4 82.22(5) 1_545 6_647
S4 Sm1 S4 84.37(7) 6_657 6_647
S1 Sm1 S2 86.24(5) . 1_565
S1 Sm1 S2 147.13(7) 1_545 1_565
S4 Sm1 S2 68.89(6) 6_657 1_565
S4 Sm1 S2 122.80(6) 6_647 1_565
S1 Sm1 S2 147.13(7) . .
S1 Sm1 S2 86.24(5) 1_545 .
S4 Sm1 S2 122.79(6) 6_657 .
S4 Sm1 S2 68.89(6) 6_647 .
S2 Sm1 S2 84.36(6) 1_565 .
S1 Sm1 S5 78.51(6) . .
S1 Sm1 S5 78.51(6) 1_545 .
S4 Sm1 S5 134.20(4) 6_657 .
S4 Sm1 S5 134.20(4) 6_647 .
S2 Sm1 S5 68.73(6) 1_565 .
S2 Sm1 S5 68.73(6) . .
S1 Sm1 Cu2 124.49(5) . 6_657
S1 Sm1 Cu2 124.49(5) 1_545 6_657
S4 Sm1 Cu2 44.19(4) 6_657 6_657
S4 Sm1 Cu2 44.19(4) 6_647 6_657
S2 Sm1 Cu2 86.23(6) 1_565 6_657
S2 Sm1 Cu2 86.22(6) . 6_657
S5 Sm1 Cu2 145.59(6) . 6_657
S1 Sm1 S5 68.50(5) . 6_657
S1 Sm1 S5 68.50(5) 1_545 6_657
S4 Sm1 S5 71.90(5) 6_657 6_657
S4 Sm1 S5 71.90(5) 6_647 6_657
S2 Sm1 S5 135.63(4) 1_565 6_657
S2 Sm1 S5 135.63(4) . 6_657
S5 Sm1 S5 134.60(2) . 6_657
Cu2 Sm1 S5 79.82(6) 6_657 6_657
S1 Sm1 Cu1 116.10(13) . 6_657
S1 Sm1 Cu1 116.10(12) 1_545 6_657
S4 Sm1 Cu1 42.20(3) 6_657 6_657
S4 Sm1 Cu1 42.20(3) 6_647 6_657
S2 Sm1 Cu1 96.22(13) 1_565 6_657
S2 Sm1 Cu1 96.22(13) . 6_657
S5 Sm1 Cu1 159.09(18) . 6_657
Cu2 Sm1 Cu1 13.50(15) 6_657 6_657
S5 Sm1 Cu1 66.32(18) 6_657 6_657
S1 Sm1 Cu2 105.95(4) . 2_655
S1 Sm1 Cu2 169.14(4) 1_545 2_655
S4 Sm1 Cu2 42.70(6) 6_657 2_655
S4 Sm1 Cu2 88.26(5) 6_647 2_655
S2 Sm1 Cu2 38.40(5) 1_565 2_655
S2 Sm1 Cu2 85.45(5) . 2_655
S5 Sm1 Cu2 104.86(5) . 2_655
Cu2 Sm1 Cu2 47.90(5) 6_657 2_655
S5 Sm1 Cu2 113.46(5) 6_657 2_655
Cu1 Sm1 Cu2 58.04(15) 6_657 2_655
S1 Sm1 Cu2 169.14(4) . 2_645
S1 Sm1 Cu2 105.95(4) 1_545 2_645
S4 Sm1 Cu2 88.26(5) 6_657 2_645
S4 Sm1 Cu2 42.70(6) 6_647 2_645
S2 Sm1 Cu2 85.45(5) 1_565 2_645
S2 Sm1 Cu2 38.39(5) . 2_645
S5 Sm1 Cu2 104.86(5) . 2_645
Cu2 Sm1 Cu2 47.90(5) 6_657 2_645
S5 Sm1 Cu2 113.46(5) 6_657 2_645
Cu1 Sm1 Cu2 58.04(15) 6_657 2_645
Cu2 Sm1 Cu2 63.28(3) 2_655 2_645
S2 Sm2 S2 85.53(6) 2_644 2_654
S2 Sm2 S1 139.78(6) 2_644 5_766
S2 Sm2 S1 81.34(5) 2_654 5_766
S2 Sm2 S1 81.34(5) 2_644 5_756
S2 Sm2 S1 139.78(6) 2_654 5_756
S1 Sm2 S1 84.62(6) 5_766 5_756
S2 Sm2 S3 70.01(6) 2_644 .
S2 Sm2 S3 123.35(6) 2_654 .
S1 Sm2 S3 146.62(7) 5_766 .
S1 Sm2 S3 87.20(5) 5_756 .
S2 Sm2 S3 123.35(6) 2_644 1_565
S2 Sm2 S3 70.01(6) 2_654 1_565
S1 Sm2 S3 87.20(5) 5_766 1_565
S1 Sm2 S3 146.62(7) 5_756 1_565
S3 Sm2 S3 82.07(6) . 1_565
S2 Sm2 S3 134.60(4) 2_644 5_756
S2 Sm2 S3 134.60(4) 2_654 5_756
S1 Sm2 S3 77.23(6) 5_766 5_756
S1 Sm2 S3 77.23(6) 5_756 5_756
S3 Sm2 S3 69.40(7) . 5_756
S3 Sm2 S3 69.40(7) 1_565 5_756
S2 Sm2 S5 68.41(6) 2_644 2_654
S2 Sm2 S5 68.41(6) 2_654 2_654
S1 Sm2 S5 71.41(6) 5_766 2_654
S1 Sm2 S5 71.41(6) 5_756 2_654
S3 Sm2 S5 135.40(4) . 2_654
S3 Sm2 S5 135.40(4) 1_565 2_654
S3 Sm2 S5 137.07(7) 5_756 2_654
S2 Sm2 Cu1 36.71(13) 2_644 .
S2 Sm2 Cu1 84.75(12) 2_654 .
S1 Sm2 Cu1 166.04(13) 5_766 .
S1 Sm2 Cu1 105.45(7) 5_756 .
S3 Sm2 Cu1 45.60(16) . .
S3 Sm2 Cu1 89.26(9) 1_565 .
S3 Sm2 Cu1 114.04(16) 5_756 .
S5 Sm2 Cu1 102.22(15) 2_654 .
S2 Sm2 Cu1 84.75(12) 2_644 1_565
S2 Sm2 Cu1 36.71(13) 2_654 1_565
S1 Sm2 Cu1 105.45(7) 5_766 1_565
S1 Sm2 Cu1 166.04(13) 5_756 1_565
S3 Sm2 Cu1 89.26(9) . 1_565
S3 Sm2 Cu1 45.60(15) 1_565 1_565
S3 Sm2 Cu1 114.04(16) 5_756 1_565
S5 Sm2 Cu1 102.22(15) 2_654 1_565
Cu1 Sm2 Cu1 63.07(14) . 1_565
S2 Sm2 Sm2 132.77(3) 2_644 1_565
S2 Sm2 Sm2 47.24(3) 2_654 1_565
S1 Sm2 Sm2 47.69(3) 5_766 1_565
S1 Sm2 Sm2 132.31(3) 5_756 1_565
S3 Sm2 Sm2 131.03(3) . 1_565
S3 Sm2 Sm2 48.97(3) 1_565 1_565
S3 Sm2 Sm2 90.0 5_756 1_565
S5 Sm2 Sm2 90.0 2_654 1_565
Cu1 Sm2 Sm2 121.53(7) . 1_565
Cu1 Sm2 Sm2 58.47(7) 1_565 1_565
S2 Sm2 Sm2 47.24(3) 2_644 1_545
S2 Sm2 Sm2 132.77(3) 2_654 1_545
S1 Sm2 Sm2 132.31(3) 5_766 1_545
S1 Sm2 Sm2 47.69(3) 5_756 1_545
S3 Sm2 Sm2 48.97(3) . 1_545
S3 Sm2 Sm2 131.03(3) 1_565 1_545
S3 Sm2 Sm2 90.0 5_756 1_545
S5 Sm2 Sm2 90.0 2_654 1_545
Cu1 Sm2 Sm2 58.47(7) . 1_545
Cu1 Sm2 Sm2 121.53(7) 1_565 1_545
Sm2 Sm2 Sm2 180.00(3) 1_565 1_545
S5 Yb1 S5 94.70(8) 1_565 .
S5 Yb1 S4 87.08(7) 1_565 .
S5 Yb1 S4 87.08(7) . .
S5 Yb1 S1 89.88(6) 1_565 .
S5 Yb1 S1 89.88(6) . .
S4 Yb1 S1 175.51(7) . .
S5 Yb1 S3 174.81(7) 1_565 .
S5 Yb1 S3 88.11(5) . .
S4 Yb1 S3 97.43(6) . .
S1 Yb1 S3 85.76(6) . .
S5 Yb1 S3 88.11(5) 1_565 1_565
S5 Yb1 S3 174.81(7) . 1_565
S4 Yb1 S3 97.43(6) . 1_565
S1 Yb1 S3 85.75(6) . 1_565
S3 Yb1 S3 88.77(7) . 1_565
S5 Yb1 Cu1 132.54(17) 1_565 .
S5 Yb1 Cu1 77.88(11) . .
S4 Yb1 Cu1 46.17(16) . .
S1 Yb1 Cu1 136.17(15) . .
S3 Yb1 Cu1 52.35(17) . .
S3 Yb1 Cu1 103.39(11) 1_565 .
S5 Yb1 Cu1 77.88(11) 1_565 1_565
S5 Yb1 Cu1 132.53(17) . 1_565
S4 Yb1 Cu1 46.17(16) . 1_565
S1 Yb1 Cu1 136.17(15) . 1_565
S3 Yb1 Cu1 103.39(11) . 1_565
S3 Yb1 Cu1 52.35(17) 1_565 1_565
Cu1 Yb1 Cu1 74.1(2) . 1_565
S5 Yb1 Cu2 78.48(5) 1_565 1_565
S5 Yb1 Cu2 123.20(6) . 1_565
S4 Yb1 Cu2 36.82(4) . 1_565
S1 Yb1 Cu2 145.38(3) . 1_565
S3 Yb1 Cu2 103.62(5) . 1_565
S3 Yb1 Cu2 61.63(6) 1_565 1_565
Cu1 Yb1 Cu2 68.00(12) . 1_565
Cu1 Yb1 Cu2 9.40(15) 1_565 1_565
S5 Yb1 Cu2 123.20(6) 1_565 .
S5 Yb1 Cu2 78.48(5) . .
S4 Yb1 Cu2 36.82(4) . .
S1 Yb1 Cu2 145.38(3) . .
S3 Yb1 Cu2 61.63(6) . .
S3 Yb1 Cu2 103.62(5) 1_565 .
Cu1 Yb1 Cu2 9.40(15) . .
Cu1 Yb1 Cu2 68.00(12) 1_565 .
Cu2 Yb1 Cu2 61.06(3) 1_565 .
S5 Yb1 Yb1 137.35(4) 1_565 1_545
S5 Yb1 Yb1 42.65(4) . 1_545
S4 Yb1 Yb1 90.0 . 1_545
S1 Yb1 Yb1 90.000(1) . 1_545
S3 Yb1 Yb1 45.62(4) . 1_545
S3 Yb1 Yb1 134.38(4) 1_565 1_545
Cu1 Yb1 Yb1 52.97(11) . 1_545
Cu1 Yb1 Yb1 127.03(11) 1_565 1_545
Cu2 Yb1 Yb1 120.532(17) 1_565 1_545
Cu2 Yb1 Yb1 59.467(17) . 1_545
S5 Yb1 Yb1 42.65(4) 1_565 1_565
S5 Yb1 Yb1 137.35(4) . 1_565
S4 Yb1 Yb1 90.0 . 1_565
S1 Yb1 Yb1 90.0 . 1_565
S3 Yb1 Yb1 134.38(4) . 1_565
S3 Yb1 Yb1 45.62(4) 1_565 1_565
Cu1 Yb1 Yb1 127.03(11) . 1_565
Cu1 Yb1 Yb1 52.97(11) 1_565 1_565
Cu2 Yb1 Yb1 59.467(17) 1_565 1_565
Cu2 Yb1 Yb1 120.532(17) . 1_565
Yb1 Yb1 Yb1 179.999(13) 1_545 1_565
Cu2 Cu1 S2 84.7(6) . 2_644
Cu2 Cu1 S4 77.3(4) . 1_545
S2 Cu1 S4 120.2(2) 2_644 1_545
Cu2 Cu1 S4 77.3(4) . .
S2 Cu1 S4 120.2(2) 2_644 .
S4 Cu1 S4 110.5(3) 1_545 .
Cu2 Cu1 S3 170.0(7) . .
S2 Cu1 S3 85.4(3) 2_644 .
S4 Cu1 S3 107.9(3) 1_545 .
S4 Cu1 S3 107.9(3) . .
Cu2 Cu1 Yb1 131.2(4) . 1_545
S2 Cu1 Yb1 120.7(3) 2_644 1_545
S4 Cu1 Yb1 54.06(14) 1_545 1_545
S4 Cu1 Yb1 113.7(3) . 1_545
S3 Cu1 Yb1 55.19(18) . 1_545
Cu2 Cu1 Yb1 131.2(4) . .
S2 Cu1 Yb1 120.7(3) 2_644 .
S4 Cu1 Yb1 113.7(3) 1_545 .
S4 Cu1 Yb1 54.06(14) . .
S3 Cu1 Yb1 55.19(18) . .
Yb1 Cu1 Yb1 74.1(2) 1_545 .
Cu2 Cu1 S4 15.3(4) . 5_656
S2 Cu1 S4 69.4(3) 2_644 5_656
S4 Cu1 S4 85.8(3) 1_545 5_656
S4 Cu1 S4 85.8(3) . 5_656
S3 Cu1 S4 154.7(3) . 5_656
Yb1 Cu1 S4 138.98(17) 1_545 5_656
Yb1 Cu1 S4 138.98(17) . 5_656
Cu2 Cu1 Sm1 65.5(5) . 6_557
S2 Cu1 Sm1 150.2(5) 2_644 6_557
S4 Cu1 Sm1 55.25(16) 1_545 6_557
S4 Cu1 Sm1 55.25(16) . 6_557
S3 Cu1 Sm1 124.4(3) . 6_557
Yb1 Cu1 Sm1 82.09(15) 1_545 6_557
Yb1 Cu1 Sm1 82.09(15) . 6_557
S4 Cu1 Sm1 80.8(2) 5_656 6_557
Cu2 Cu1 Cu2 34.46(14) . 5_646
S2 Cu1 Cu2 91.7(3) 2_644 5_646
S4 Cu1 Cu2 46.06(16) 1_545 5_646
S4 Cu1 Cu2 102.7(3) . 5_646
S3 Cu1 Cu2 146.14(11) . 5_646
Yb1 Cu1 Cu2 99.24(9) 1_545 5_646
Yb1 Cu1 Cu2 146.1(2) . 5_646
S4 Cu1 Cu2 39.89(13) 5_656 5_646
Sm1 Cu1 Cu2 64.02(16) 6_557 5_646
Cu2 Cu1 Cu2 34.46(14) . 5_656
S2 Cu1 Cu2 91.7(3) 2_644 5_656
S4 Cu1 Cu2 102.7(3) 1_545 5_656
S4 Cu1 Cu2 46.06(16) . 5_656
S3 Cu1 Cu2 146.14(11) . 5_656
Yb1 Cu1 Cu2 146.1(2) 1_545 5_656
Yb1 Cu1 Cu2 99.24(9) . 5_656
S4 Cu1 Cu2 39.89(13) 5_656 5_656
Sm1 Cu1 Cu2 64.02(16) 6_557 5_656
Cu2 Cu1 Cu2 67.5(2) 5_646 5_656
Cu2 Cu1 Sm2 120.2(5) . .
S2 Cu1 Sm2 50.28(15) 2_644 .
S4 Cu1 Sm2 154.5(3) 1_545 .
S4 Cu1 Sm2 92.47(12) . .
S3 Cu1 Sm2 52.13(14) . .
Yb1 Cu1 Sm2 107.1(3) 1_545 .
Yb1 Cu1 Sm2 70.40(15) . .
S4 Cu1 Sm2 107.63(18) 5_656 .
Sm1 Cu1 Sm2 146.59(10) 6_557 .
Cu2 Cu1 Sm2 141.1(2) 5_646 .
Cu2 Cu1 Sm2 101.33(10) 5_656 .
Cu2 Cu1 Sm2 120.2(5) . 1_545
S2 Cu1 Sm2 50.28(15) 2_644 1_545
S4 Cu1 Sm2 92.47(12) 1_545 1_545
S4 Cu1 Sm2 154.5(3) . 1_545
S3 Cu1 Sm2 52.13(14) . 1_545
Yb1 Cu1 Sm2 70.40(15) 1_545 1_545
Yb1 Cu1 Sm2 107.1(3) . 1_545
S4 Cu1 Sm2 107.63(18) 5_656 1_545
Sm1 Cu1 Sm2 146.59(10) 6_557 1_545
Cu2 Cu1 Sm2 101.33(10) 5_646 1_545
Cu2 Cu1 Sm2 141.1(2) 5_656 1_545
Sm2 Cu1 Sm2 63.07(14) . 1_545
Cu2 Cu1 S5 119.8(6) . .
S2 Cu1 S5 155.5(4) 2_644 .
S4 Cu1 S5 69.72(18) 1_545 .
S4 Cu1 S5 69.72(18) . .
S3 Cu1 S5 70.1(2) . .
Yb1 Cu1 S5 44.03(11) 1_545 .
Yb1 Cu1 S5 44.03(11) . .
S4 Cu1 S5 135.2(3) 5_656 .
Sm1 Cu1 S5 54.32(11) 6_557 .
Cu2 Cu1 S5 108.57(17) 5_646 .
Cu2 Cu1 S5 108.57(17) 5_656 .
Sm2 Cu1 S5 110.3(2) . .
Sm2 Cu1 S5 110.3(2) 1_545 .
Cu2 Cu1 Cu1 90.000(1) . 1_565
S2 Cu1 Cu1 90.000(1) 2_644 1_565
S4 Cu1 Cu1 145.23(16) 1_545 1_565
S4 Cu1 Cu1 34.77(16) . 1_565
S3 Cu1 Cu1 90.000(1) . 1_565
Yb1 Cu1 Cu1 127.03(10) 1_545 1_565
Yb1 Cu1 Cu1 52.97(11) . 1_565
S4 Cu1 Cu1 90.0 5_656 1_565
Sm1 Cu1 Cu1 90.0 6_557 1_565
Cu2 Cu1 Cu1 123.77(11) 5_646 1_565
Cu2 Cu1 Cu1 56.23(11) 5_656 1_565
Sm2 Cu1 Cu1 58.47(7) . 1_565
Sm2 Cu1 Cu1 121.53(7) 1_545 1_565
S5 Cu1 Cu1 90.000(1) . 1_565
Cu2 Cu1 Cu1 90.000(3) . 1_545
S2 Cu1 Cu1 90.000(1) 2_644 1_545
S4 Cu1 Cu1 34.76(16) 1_545 1_545
S4 Cu1 Cu1 145.23(16) . 1_545
S3 Cu1 Cu1 90.0 . 1_545
Yb1 Cu1 Cu1 52.97(11) 1_545 1_545
Yb1 Cu1 Cu1 127.03(11) . 1_545
S4 Cu1 Cu1 90.000(1) 5_656 1_545
Sm1 Cu1 Cu1 90.000(1) 6_557 1_545
Cu2 Cu1 Cu1 56.23(11) 5_646 1_545
Cu2 Cu1 Cu1 123.77(11) 5_656 1_545
Sm2 Cu1 Cu1 121.53(7) . 1_545
Sm2 Cu1 Cu1 58.47(7) 1_545 1_545
S5 Cu1 Cu1 90.000(1) . 1_545
Cu1 Cu1 Cu1 179.999(1) 1_565 1_545
Cu1 Cu2 S2 74.3(5) . 2_644
Cu1 Cu2 S4 82.4(3) . 1_545
S2 Cu2 S4 118.57(7) 2_644 1_545
Cu1 Cu2 S4 82.4(3) . .
S2 Cu2 S4 118.57(7) 2_644 .
S4 Cu2 S4 113.16(12) 1_545 .
Cu1 Cu2 S4 159.7(5) . 5_656
S2 Cu2 S4 85.45(10) 2_644 5_656
S4 Cu2 S4 108.07(8) 1_545 5_656
S4 Cu2 S4 108.07(8) . 5_656
Cu1 Cu2 Cu2 136.05(12) . 5_646
S2 Cu2 Cu2 108.70(9) 2_644 5_646
S4 Cu2 Cu2 57.13(6) 1_545 5_646
S4 Cu2 Cu2 126.54(12) . 5_646
S4 Cu2 Cu2 50.94(7) 5_656 5_646
Cu1 Cu2 Cu2 136.05(12) . 5_656
S2 Cu2 Cu2 108.70(9) 2_644 5_656
S4 Cu2 Cu2 126.54(12) 1_545 5_656
S4 Cu2 Cu2 57.13(6) . 5_656
S4 Cu2 Cu2 50.94(7) 5_656 5_656
Cu2 Cu2 Cu2 85.96(12) 5_646 5_656
Cu1 Cu2 Sm1 101.0(5) . 6_557
S2 Cu2 Sm1 175.22(11) 2_644 6_557
S4 Cu2 Sm1 60.04(6) 1_545 6_557
S4 Cu2 Sm1 60.04(6) . 6_557
S4 Cu2 Sm1 99.34(9) 5_656 6_557
Cu2 Cu2 Sm1 74.66(7) 5_646 6_557
Cu2 Cu2 Sm1 74.66(7) 5_656 6_557
Cu1 Cu2 Cu1 145.54(14) . 5_646
S2 Cu2 Cu1 109.01(13) 2_644 5_646
S4 Cu2 Cu1 65.74(11) 1_545 5_646
S4 Cu2 Cu1 121.13(15) . 5_646
S4 Cu2 Cu1 42.56(13) 5_656 5_646
Cu2 Cu2 Cu1 9.49(9) 5_646 5_646
Cu2 Cu2 Cu1 76.80(16) 5_656 5_646
Sm1 Cu2 Cu1 74.88(11) 6_557 5_646
Cu1 Cu2 Cu1 145.54(15) . 5_656
S2 Cu2 Cu1 109.01(13) 2_644 5_656
S4 Cu2 Cu1 121.13(15) 1_545 5_656
S4 Cu2 Cu1 65.74(11) . 5_656
S4 Cu2 Cu1 42.56(13) 5_656 5_656
Cu2 Cu2 Cu1 76.80(16) 5_646 5_656
Cu2 Cu2 Cu1 9.49(9) 5_656 5_656
Sm1 Cu2 Cu1 74.88(11) 6_557 5_656
Cu1 Cu2 Cu1 67.5(2) 5_646 5_656
Cu1 Cu2 S3 7.6(5) . .
S2 Cu2 S3 66.65(9) 2_644 .
S4 Cu2 S3 86.49(8) 1_545 .
S4 Cu2 S3 86.49(8) . .
S4 Cu2 S3 152.09(9) 5_656 .
Cu2 Cu2 S3 136.95(6) 5_646 .
Cu2 Cu2 S3 136.95(6) 5_656 .
Sm1 Cu2 S3 108.57(7) 6_557 .
Cu1 Cu2 S3 146.23(11) 5_646 .
Cu1 Cu2 S3 146.23(11) 5_656 .
Cu1 Cu2 Sm1 112.8(4) . 2_644
S2 Cu2 Sm1 51.37(5) 2_644 2_644
S4 Cu2 Sm1 91.08(6) 1_545 2_644
S4 Cu2 Sm1 153.45(8) . 2_644
S4 Cu2 Sm1 51.20(5) 5_656 2_644
Cu2 Cu2 Sm1 57.44(5) 5_646 2_644
Cu2 Cu2 Sm1 100.20(9) 5_656 2_644
Sm1 Cu2 Sm1 132.10(5) 6_557 2_644
Cu1 Cu2 Sm1 57.93(11) 5_646 2_644
Cu1 Cu2 Sm1 92.99(14) 5_656 2_644
S3 Cu2 Sm1 106.50(5) . 2_644
Cu1 Cu2 Sm1 112.8(4) . 2_654
S2 Cu2 Sm1 51.37(5) 2_644 2_654
S4 Cu2 Sm1 153.45(8) 1_545 2_654
S4 Cu2 Sm1 91.08(6) . 2_654
S4 Cu2 Sm1 51.20(5) 5_656 2_654
Cu2 Cu2 Sm1 100.20(9) 5_646 2_654
Cu2 Cu2 Sm1 57.44(5) 5_656 2_654
Sm1 Cu2 Sm1 132.10(5) 6_557 2_654
Cu1 Cu2 Sm1 92.99(14) 5_646 2_654
Cu1 Cu2 Sm1 57.93(11) 5_656 2_654
S3 Cu2 Sm1 106.50(5) . 2_654
Sm1 Cu2 Sm1 63.28(3) 2_644 2_654
Cu1 Cu2 Yb1 39.4(3) . 1_545
S2 Cu2 Yb1 98.99(8) 2_644 1_545
S4 Cu2 Yb1 43.10(7) 1_545 1_545
S4 Cu2 Yb1 96.77(8) . 1_545
S4 Cu2 Yb1 148.96(2) 5_656 1_545
Cu2 Cu2 Yb1 99.24(5) 5_646 1_545
Cu2 Cu2 Yb1 148.57(9) 5_656 1_545
Sm1 Cu2 Yb1 76.91(4) 6_557 1_545
Cu1 Cu2 Yb1 108.33(11) 5_646 1_545
Cu1 Cu2 Yb1 151.55(12) 5_656 1_545
S3 Cu2 Yb1 44.30(4) . 1_545
Sm1 Cu2 Yb1 108.75(2) 2_644 1_545
Sm1 Cu2 Yb1 148.69(6) 2_654 1_545
Cu1 Cu2 Yb1 39.4(3) . .
S2 Cu2 Yb1 98.99(8) 2_644 .
S4 Cu2 Yb1 96.77(8) 1_545 .
S4 Cu2 Yb1 43.10(7) . .
S4 Cu2 Yb1 148.96(2) 5_656 .
Cu2 Cu2 Yb1 148.57(9) 5_646 .
Cu2 Cu2 Yb1 99.24(5) 5_656 .
Sm1 Cu2 Yb1 76.91(4) 6_557 .
Cu1 Cu2 Yb1 151.55(12) 5_646 .
Cu1 Cu2 Yb1 108.33(11) 5_656 .
S3 Cu2 Yb1 44.30(4) . .
Sm1 Cu2 Yb1 148.69(6) 2_644 .
Sm1 Cu2 Yb1 108.75(2) 2_654 .
Yb1 Cu2 Yb1 61.06(3) 1_545 .
Cu1 Cu2 Cu2 89.999(3) . 1_565
S2 Cu2 Cu2 90.0 2_644 1_565
S4 Cu2 Cu2 146.58(6) 1_545 1_565
S4 Cu2 Cu2 33.42(6) . 1_565
S4 Cu2 Cu2 90.0 5_656 1_565
Cu2 Cu2 Cu2 132.98(6) 5_646 1_565
Cu2 Cu2 Cu2 47.02(6) 5_656 1_565
Sm1 Cu2 Cu2 90.0 6_557 1_565
Cu1 Cu2 Cu2 123.77(11) 5_646 1_565
Cu1 Cu2 Cu2 56.23(11) 5_656 1_565
S3 Cu2 Cu2 90.0 . 1_565
Sm1 Cu2 Cu2 121.639(15) 2_644 1_565
Sm1 Cu2 Cu2 58.360(16) 2_654 1_565
Yb1 Cu2 Cu2 120.532(17) 1_545 1_565
Yb1 Cu2 Cu2 59.467(17) . 1_565
Yb1 S1 Sm1 97.26(6) . .
Yb1 S1 Sm1 97.26(6) . 1_565
Sm1 S1 Sm1 84.79(6) . 1_565
Yb1 S1 Sm2 101.70(6) . 5_766
Sm1 S1 Sm2 161.02(9) . 5_766
Sm1 S1 Sm2 92.175(19) 1_565 5_766
Yb1 S1 Sm2 101.70(6) . 5_756
Sm1 S1 Sm2 92.175(19) . 5_756
Sm1 S1 Sm2 161.02(9) 1_565 5_756
Sm2 S1 Sm2 84.62(6) 5_766 5_756
Yb1 S1 Cu1 112.59(13) . 5_756
Sm1 S1 Cu1 128.55(7) . 5_756
Sm1 S1 Cu1 128.55(7) 1_565 5_756
Sm2 S1 Cu1 42.73(3) 5_766 5_756
Sm2 S1 Cu1 42.73(3) 5_756 5_756
Yb1 S1 Cu2 100.98(6) . 2_655
Sm1 S1 Cu2 42.41(3) . 2_655
Sm1 S1 Cu2 42.41(3) 1_565 2_655
Sm2 S1 Cu2 131.26(4) 5_766 2_655
Sm2 S1 Cu2 131.26(4) 5_756 2_655
Cu1 S1 Cu2 146.43(13) 5_756 2_655
Yb1 S1 Cu1 130.02(13) . 6_667
Sm1 S1 Cu1 70.62(7) . 6_667
Sm1 S1 Cu1 35.36(9) 1_565 6_667
Sm2 S1 Cu1 96.28(8) 5_766 6_667
Sm2 S1 Cu1 126.31(11) 5_756 6_667
Cu1 S1 Cu1 112.19(5) 5_756 6_667
Cu2 S1 Cu1 38.12(11) 2_655 6_667
Yb1 S1 Cu1 130.02(13) . 6_657
Sm1 S1 Cu1 35.36(9) . 6_657
Sm1 S1 Cu1 70.62(7) 1_565 6_657
Sm2 S1 Cu1 126.31(11) 5_766 6_657
Sm2 S1 Cu1 96.28(8) 5_756 6_657
Cu1 S1 Cu1 112.19(5) 5_756 6_657
Cu2 S1 Cu1 38.12(11) 2_655 6_657
Cu1 S1 Cu1 42.04(6) 6_667 6_657
Yb1 S1 Cu2 121.57(7) . 6_667
Sm1 S1 Cu2 67.25(4) . 6_667
Sm1 S1 Cu2 29.51(3) 1_565 6_667
Sm2 S1 Cu2 101.65(4) 5_766 6_667
Sm2 S1 Cu2 133.22(6) 5_756 6_667
Cu1 S1 Cu2 120.82(10) 5_756 6_667
Cu2 S1 Cu2 30.87(4) 2_655 6_667
Cu1 S1 Cu2 8.79(11) 6_667 6_667
Cu1 S1 Cu2 43.03(4) 6_657 6_667
Yb1 S1 Cu2 121.57(7) . 6_657
Sm1 S1 Cu2 29.51(3) . 6_657
Sm1 S1 Cu2 67.25(4) 1_565 6_657
Sm2 S1 Cu2 133.22(6) 5_766 6_657
Sm2 S1 Cu2 101.65(4) 5_756 6_657
Cu1 S1 Cu2 120.82(10) 5_756 6_657
Cu2 S1 Cu2 30.87(4) 2_655 6_657
Cu1 S1 Cu2 43.03(4) 6_667 6_657
Cu1 S1 Cu2 8.79(11) 6_657 6_657
Cu2 S1 Cu2 42.03(2) 6_667 6_657
Yb1 S1 Cu1 24.10(6) . .
Sm1 S1 Cu1 91.30(7) . .
Sm1 S1 Cu1 120.10(9) 1_565 .
Sm2 S1 Cu1 106.31(8) 5_766 .
Sm2 S1 Cu1 78.63(9) 5_756 .
Cu1 S1 Cu1 99.48(15) 5_756 .
Cu2 S1 Cu1 111.82(9) 2_655 .
Cu1 S1 Cu1 148.29(18) 6_667 .
Cu1 S1 Cu1 126.58(11) 6_657 .
Cu2 S1 Cu1 139.56(10) 6_667 .
Cu2 S1 Cu1 120.42(7) 6_657 .
Cu1 S2 Cu2 21.1(3) 2_645 2_645
Cu1 S2 Sm2 93.0(2) 2_645 2_645
Cu2 S2 Sm2 108.19(8) 2_645 2_645
Cu1 S2 Sm2 93.0(2) 2_645 2_655
Cu2 S2 Sm2 108.19(8) 2_645 2_655
Sm2 S2 Sm2 85.53(6) 2_645 2_655
Cu1 S2 Sm1 105.7(2) 2_645 1_545
Cu2 S2 Sm1 90.23(8) 2_645 1_545
Sm2 S2 Sm1 92.016(19) 2_645 1_545
Sm2 S2 Sm1 161.27(9) 2_655 1_545
Cu1 S2 Sm1 105.7(2) 2_645 .
Cu2 S2 Sm1 90.23(8) 2_645 .
Sm2 S2 Sm1 161.27(9) 2_645 .
Sm2 S2 Sm1 92.016(19) 2_655 .
Sm1 S2 Sm1 84.36(6) 1_545 .
Cu1 S2 Cu2 56.4(3) 2_645 6_657
Cu2 S2 Cu2 40.03(6) 2_645 6_657
Sm2 S2 Cu2 148.22(8) 2_645 6_657
Sm2 S2 Cu2 102.79(4) 2_655 6_657
Sm1 S2 Cu2 89.03(6) 1_545 6_657
Sm1 S2 Cu2 50.31(4) . 6_657
Cu1 S2 Cu2 56.4(3) 2_645 6_647
Cu2 S2 Cu2 40.03(6) 2_645 6_647
Sm2 S2 Cu2 102.79(4) 2_645 6_647
Sm2 S2 Cu2 148.22(8) 2_655 6_647
Sm1 S2 Cu2 50.31(4) 1_545 6_647
Sm1 S2 Cu2 89.03(6) . 6_647
Cu2 S2 Cu2 55.15(4) 6_657 6_647
Cu1 S2 Cu1 60.22(8) 2_645 2_655
Cu2 S2 Cu1 62.39(9) 2_645 2_655
Sm2 S2 Cu1 127.98(15) 2_645 2_655
Sm2 S2 Cu1 55.72(13) 2_655 2_655
Sm1 S2 Cu1 135.80(16) 1_545 2_655
Sm1 S2 Cu1 63.34(13) . 2_655
Cu2 S2 Cu1 47.39(15) 6_657 2_655
Cu2 S2 Cu1 97.27(12) 6_647 2_655
Cu1 S2 Cu1 60.22(8) 2_645 2_635
Cu2 S2 Cu1 62.39(9) 2_645 2_635
Sm2 S2 Cu1 55.72(13) 2_645 2_635
Sm2 S2 Cu1 127.98(15) 2_655 2_635
Sm1 S2 Cu1 63.34(12) 1_545 2_635
Sm1 S2 Cu1 135.80(16) . 2_635
Cu2 S2 Cu1 97.27(12) 6_657 2_635
Cu2 S2 Cu1 47.39(15) 6_647 2_635
Cu1 S2 Cu1 120.44(16) 2_655 2_635
Cu1 S2 Cu2 61.62(7) 2_645 2_655
Cu2 S2 Cu2 59.38(3) 2_645 2_655
Sm2 S2 Cu2 138.01(7) 2_645 2_655
Sm2 S2 Cu2 64.83(3) 2_655 2_655
Sm1 S2 Cu2 125.44(7) 1_545 2_655
Sm1 S2 Cu2 54.85(3) . 2_655
Cu2 S2 Cu2 37.96(5) 6_657 2_655
Cu2 S2 Cu2 90.47(4) 6_647 2_655
Cu1 S2 Cu2 10.58(13) 2_655 2_655
Cu1 S2 Cu2 120.72(9) 2_635 2_655
Cu1 S2 Cu2 61.62(7) 2_645 2_635
Cu2 S2 Cu2 59.38(3) 2_645 2_635
Sm2 S2 Cu2 64.83(3) 2_645 2_635
Sm2 S2 Cu2 138.01(7) 2_655 2_635
Sm1 S2 Cu2 54.85(3) 1_545 2_635
Sm1 S2 Cu2 125.44(7) . 2_635
Cu2 S2 Cu2 90.47(4) 6_657 2_635
Cu2 S2 Cu2 37.96(5) 6_647 2_635
Cu1 S2 Cu2 120.72(9) 2_655 2_635
Cu1 S2 Cu2 10.58(13) 2_635 2_635
Cu2 S2 Cu2 118.75(6) 2_655 2_635
Cu1 S3 Yb1 72.46(12) . 1_545
Cu1 S3 Yb1 72.46(12) . .
Yb1 S3 Yb1 88.77(7) 1_545 .
Cu1 S3 Sm2 82.27(13) . 1_545
Yb1 S3 Sm2 88.93(2) 1_545 1_545
Yb1 S3 Sm2 154.11(10) . 1_545
Cu1 S3 Sm2 82.27(13) . .
Yb1 S3 Sm2 154.11(10) 1_545 .
Yb1 S3 Sm2 88.93(2) . .
Sm2 S3 Sm2 82.07(6) 1_545 .
Cu1 S3 Sm2 162.48(18) . 5_756
Yb1 S3 Sm2 95.29(6) 1_545 5_756
Yb1 S3 Sm2 95.29(6) . 5_756
Sm2 S3 Sm2 110.60(7) 1_545 5_756
Sm2 S3 Sm2 110.60(7) . 5_756
Cu1 S3 Cu2 2.35(16) . .
Yb1 S3 Cu2 74.07(6) 1_545 .
Yb1 S3 Cu2 74.07(6) . .
Sm2 S3 Cu2 80.51(6) 1_545 .
Sm2 S3 Cu2 80.51(6) . .
Sm2 S3 Cu2 164.83(9) 5_756 .
Cu1 S3 Cu1 55.42(11) . 1_545
Yb1 S3 Cu1 41.68(9) 1_545 1_545
Yb1 S3 Cu1 113.88(11) . 1_545
Sm2 S3 Cu1 51.91(9) 1_545 1_545
Sm2 S3 Cu1 117.66(12) . 1_545
Sm2 S3 Cu1 122.77(11) 5_756 1_545
Cu2 S3 Cu1 55.45(11) . 1_545
Cu1 S3 Cu1 55.42(11) . 1_565
Yb1 S3 Cu1 113.88(11) 1_545 1_565
Yb1 S3 Cu1 41.68(9) . 1_565
Sm2 S3 Cu1 117.66(12) 1_545 1_565
Sm2 S3 Cu1 51.91(9) . 1_565
Sm2 S3 Cu1 122.77(12) 5_756 1_565
Cu2 S3 Cu1 55.45(11) . 1_565
Cu1 S3 Cu1 110.8(2) 1_545 1_565
Cu1 S3 Cu2 48.04(3) . 1_545
Yb1 S3 Cu2 45.30(3) 1_545 1_545
Yb1 S3 Cu2 109.64(7) . 1_545
Sm2 S3 Cu2 53.26(3) 1_545 1_545
Sm2 S3 Cu2 112.18(6) . 1_545
Sm2 S3 Cu2 130.23(3) 5_756 1_545
Cu2 S3 Cu2 47.99(3) . 1_545
Cu1 S3 Cu2 7.57(10) 1_545 1_545
Cu1 S3 Cu2 103.43(13) 1_565 1_545
Cu1 S3 Cu2 48.04(3) . 1_565
Yb1 S3 Cu2 109.64(7) 1_545 1_565
Yb1 S3 Cu2 45.30(3) . 1_565
Sm2 S3 Cu2 112.18(6) 1_545 1_565
Sm2 S3 Cu2 53.26(3) . 1_565
Sm2 S3 Cu2 130.23(3) 5_756 1_565
Cu2 S3 Cu2 47.99(3) . 1_565
Cu1 S3 Cu2 103.43(13) 1_545 1_565
Cu1 S3 Cu2 7.57(10) 1_565 1_565
Cu2 S3 Cu2 95.99(5) 1_545 1_565
Cu2 S4 Cu2 113.16(12) . 1_565
Cu2 S4 Cu1 115.71(17) . 1_565
Cu2 S4 Cu1 20.4(2) 1_565 1_565
Cu2 S4 Cu1 20.4(2) . .
Cu2 S4 Cu1 115.71(17) 1_565 .
Cu1 S4 Cu1 110.5(3) 1_565 .
Cu2 S4 Cu2 71.93(8) . 5_656
Cu2 S4 Cu2 71.93(8) 1_565 5_656
Cu1 S4 Cu2 91.4(3) 1_565 5_656
Cu1 S4 Cu2 91.4(3) . 5_656
Cu2 S4 Yb1 100.08(9) . .
Cu2 S4 Yb1 100.08(9) 1_565 .
Cu1 S4 Yb1 79.8(3) 1_565 .
Cu1 S4 Yb1 79.8(3) . .
Cu2 S4 Yb1 164.25(12) 5_656 .
Cu2 S4 Sm1 151.07(11) . 6_567
Cu2 S4 Sm1 75.77(5) 1_565 6_567
Cu1 S4 Sm1 82.55(16) 1_565 6_567
Cu1 S4 Sm1 166.82(19) . 6_567
Cu2 S4 Sm1 86.10(7) 5_656 6_567
Yb1 S4 Sm1 105.42(7) . 6_567
Cu2 S4 Sm1 75.77(5) . 6_557
Cu2 S4 Sm1 151.07(11) 1_565 6_557
Cu1 S4 Sm1 166.82(19) 1_565 6_557
Cu1 S4 Sm1 82.55(16) . 6_557
Cu2 S4 Sm1 86.10(7) 5_656 6_557
Yb1 S4 Sm1 105.42(7) . 6_557
Sm1 S4 Sm1 84.37(7) 6_567 6_557
Cu2 S4 Cu1 74.37(11) . 5_656
Cu2 S4 Cu1 74.37(11) 1_565 5_656
Cu1 S4 Cu1 94.2(3) 1_565 5_656
Cu1 S4 Cu1 94.2(3) . 5_656
Cu2 S4 Cu1 4.99(13) 5_656 5_656
Yb1 S4 Cu1 169.24(16) . 5_656
Sm1 S4 Cu1 82.41(11) 6_567 5_656
Sm1 S4 Cu1 82.41(11) 6_557 5_656
Cu2 S4 Cu2 29.64(8) . 5_646
Cu2 S4 Cu2 122.13(8) 1_565 5_646
Cu1 S4 Cu2 134.6(2) 1_565 5_646
Cu1 S4 Cu2 47.4(3) . 5_646
Cu2 S4 Cu2 57.06(3) 5_656 5_646
Yb1 S4 Cu2 121.56(4) . 5_646
Sm1 S4 Cu2 121.77(7) 6_567 5_646
Sm1 S4 Cu2 53.09(3) 6_557 5_646
Cu1 S4 Cu2 57.20(3) 5_656 5_646
Cu2 S4 Cu2 122.13(8) . 5_666
Cu2 S4 Cu2 29.64(8) 1_565 5_666
Cu1 S4 Cu2 47.4(3) 1_565 5_666
Cu1 S4 Cu2 134.6(2) . 5_666
Cu2 S4 Cu2 57.06(3) 5_656 5_666
Yb1 S4 Cu2 121.56(4) . 5_666
Sm1 S4 Cu2 53.09(3) 6_567 5_666
Sm1 S4 Cu2 121.77(7) 6_557 5_666
Cu1 S4 Cu2 57.20(3) 5_656 5_666
Cu2 S4 Cu2 114.12(7) 5_646 5_666
Cu2 S4 Cu1 35.89(13) . 5_646
Cu2 S4 Cu1 117.44(11) 1_565 5_646
Cu1 S4 Cu1 132.31(17) 1_565 5_646
Cu1 S4 Cu1 54.7(3) . 5_646
Cu2 S4 Cu1 49.77(9) 5_656 5_646
Yb1 S4 Cu1 129.57(10) . 5_646
Sm1 S4 Cu1 115.19(12) 6_567 5_646
Sm1 S4 Cu1 53.35(8) 6_557 5_646
Cu1 S4 Cu1 49.58(10) 5_656 5_646
Cu2 S4 Cu1 8.04(9) 5_646 5_646
Cu2 S4 Cu1 106.72(12) 5_666 5_646
Yb1 S5 Yb1 94.70(8) . 1_545
Yb1 S5 Sm1 94.04(6) . .
Yb1 S5 Sm1 94.04(6) 1_545 .
Yb1 S5 Sm2 132.64(4) . 2_655
Yb1 S5 Sm2 132.64(4) 1_545 2_655
Sm1 S5 Sm2 84.88(6) . 2_655
Yb1 S5 Sm1 95.46(6) . 6_557
Yb1 S5 Sm1 95.46(6) 1_545 6_557
Sm1 S5 Sm1 165.95(8) . 6_557
Sm2 S5 Sm1 81.08(6) 2_655 6_557
Yb1 S5 Cu1 58.09(9) . .
Yb1 S5 Cu1 58.08(9) 1_545 .
Sm1 S5 Cu1 134.68(18) . .
Sm2 S5 Cu1 140.44(18) 2_655 .
Sm1 S5 Cu1 59.37(16) 6_557 .
Yb1 S5 Cu2 63.39(5) . .
Yb1 S5 Cu2 63.38(5) 1_545 .
Sm1 S5 Cu2 144.57(8) . .
Sm2 S5 Cu2 130.55(8) 2_655 .
Sm1 S5 Cu2 49.47(4) 6_557 .
Cu1 S5 Cu2 9.89(15) . .
Yb1 S5 Cu1 103.38(7) . 2_655
Yb1 S5 Cu1 140.29(10) 1_545 2_655
Sm1 S5 Cu1 50.20(12) . 2_655
Sm2 S5 Cu1 43.10(11) 2_655 2_655
Sm1 S5 Cu1 117.19(13) 6_557 2_655
Cu1 S5 Cu1 158.52(3) . 2_655
Cu2 S5 Cu1 155.96(6) . 2_655
Yb1 S5 Cu1 140.29(10) . 2_645
Yb1 S5 Cu1 103.38(7) 1_545 2_645
Sm1 S5 Cu1 50.20(12) . 2_645
Sm2 S5 Cu1 43.10(11) 2_655 2_645
Sm1 S5 Cu1 117.19(13) 6_557 2_645
Cu1 S5 Cu1 158.52(3) . 2_645
Cu2 S5 Cu1 155.96(6) . 2_645
Cu1 S5 Cu1 42.90(6) 2_655 2_645
Yb1 S5 Cu2 99.43(4) . 2_655
Yb1 S5 Cu2 134.17(7) 1_545 2_655
Sm1 S5 Cu2 41.88(4) . 2_655
Sm2 S5 Cu2 51.32(4) 2_655 2_655
Sm1 S5 Cu2 125.88(6) 6_557 2_655
Cu1 S5 Cu2 157.25(6) . 2_655
Cu2 S5 Cu2 158.702(12) . 2_655
Cu1 S5 Cu2 8.91(11) 2_655 2_655
Cu1 S5 Cu2 43.70(4) 2_645 2_655
Yb1 S5 Cu2 134.17(7) . 2_645
Yb1 S5 Cu2 99.43(4) 1_545 2_645
Sm1 S5 Cu2 41.88(4) . 2_645
Sm2 S5 Cu2 51.32(4) 2_655 2_645
Sm1 S5 Cu2 125.88(6) 6_557 2_645
Cu1 S5 Cu2 157.25(6) . 2_645
Cu2 S5 Cu2 158.702(12) . 2_645
Cu1 S5 Cu2 43.70(4) 2_655 2_645
Cu1 S5 Cu2 8.91(11) 2_645 2_645
Cu2 S5 Cu2 42.49(2) 2_655 2_645
Yb1 S5 Cu1 99.57(8) . 1_545
Yb1 S5 Cu1 26.24(12) 1_545 1_545
Sm1 S5 Cu1 119.08(12) . 1_545
Sm2 S5 Cu1 122.20(9) 2_655 1_545
Sm1 S5 Cu1 69.38(12) 6_557 1_545
Cu1 S5 Cu1 46.28(7) . 1_545
Cu2 S5 Cu1 47.09(7) . 1_545
Cu1 S5 Cu1 155.15(9) 2_655 1_545
Cu1 S5 Cu1 112.26(5) 2_645 1_545
Cu2 S5 Cu1 154.06(8) 2_655 1_545
Cu2 S5 Cu1 112.05(7) 2_645 1_545

loop_
_geom_bond_atom_site_label_1
_geom_bond_atom_site_label_2
_geom_bond_distance
_geom_bond_site_symmetry_2
Sm1 S1 2.8574(17) .
Sm1 S1 2.8574(17) 1_545
Sm1 S4 2.8689(18) 6_657
Sm1 S4 2.8689(18) 6_647
Sm1 S2 2.8691(18) 1_565
Sm1 S2 2.8691(18) .
Sm1 S5 3.017(2) .
Sm1 Cu2 3.2098(18) 6_657
Sm1 S5 3.268(2) 6_657
Sm1 Cu1 3.462(8) 6_657
Sm1 Cu2 3.6726(16) 2_655
Sm1 Cu2 3.6726(16) 2_645
Sm2 S2 2.8373(17) 2_644
Sm2 S2 2.8373(17) 2_654
Sm2 S1 2.8620(17) 5_766
Sm2 S1 2.8620(17) 5_756
Sm2 S3 2.9345(19) .
Sm2 S3 2.9345(19) 1_565
Sm2 S3 3.023(2) 5_756
Sm2 S5 3.067(2) 2_654
Sm2 Cu1 3.684(7) .
Sm2 Cu1 3.684(7) 1_565
Sm2 Sm2 3.8531(3) 1_565
Sm2 Sm2 3.8531(3) 1_545
Yb1 S5 2.6193(16) 1_565
Yb1 S5 2.6193(16) .
Yb1 S4 2.632(2) .
Yb1 S1 2.645(2) .
Yb1 S3 2.7543(18) .
Yb1 S3 2.7544(18) 1_565
Yb1 Cu1 3.199(8) .
Yb1 Cu1 3.199(8) 1_565
Yb1 Cu2 3.7922(19) 1_565
Yb1 Cu2 3.7922(19) .
Yb1 Yb1 3.8531(3) 1_545
Yb1 Yb1 3.8531(3) 1_565
Cu1 Cu2 0.823(10) .
Cu1 S2 2.205(7) 2_644
Cu1 S4 2.345(5) 1_545
Cu1 S4 2.345(5) .
Cu1 S3 2.656(11) .
Cu1 Yb1 3.199(8) 1_545
Cu1 S4 3.281(11) 5_656
Cu1 Sm1 3.462(8) 6_557
Cu1 Cu2 3.466(10) 5_646
Cu1 Cu2 3.466(10) 5_656
Cu1 Sm2 3.684(7) 1_545
Cu1 S5 3.685(8) .
Cu1 Cu1 3.8531(3) 1_565
Cu1 Cu1 3.8531(3) 1_545
Cu2 S2 2.281(3) 2_644
Cu2 S4 2.3081(16) 1_545
Cu2 S4 2.3082(16) .
Cu2 S4 2.497(3) 5_656
Cu2 Cu2 2.826(3) 5_646
Cu2 Cu2 2.826(3) 5_656
Cu2 Sm1 3.2097(18) 6_557
Cu2 Cu1 3.466(10) 5_646
Cu2 Cu1 3.466(10) 5_656
Cu2 S3 3.470(3) .
Cu2 Sm1 3.6726(16) 2_644
Cu2 Sm1 3.6726(16) 2_654
Cu2 Yb1 3.7922(19) 1_545
Cu2 Cu2 3.8531(3) 1_565
S1 Sm1 2.8574(17) 1_565
S1 Sm2 2.8620(17) 5_766
S1 Sm2 2.8620(17) 5_756
S1 Cu1 5.232(9) 5_756
S1 Cu2 5.236(3) 2_655
S1 Cu1 5.372(7) 6_667
S1 Cu1 5.372(7) 6_657
S1 Cu2 5.372(3) 6_667
S1 Cu2 5.372(3) 6_657
S2 Cu1 2.205(7) 2_645
S2 Cu2 2.281(3) 2_645
S2 Sm2 2.8374(17) 2_645
S2 Sm2 2.8374(17) 2_655
S2 Sm1 2.8691(18) 1_545
S2 Cu2 4.162(3) 6_657
S2 Cu2 4.162(3) 6_647
S2 Cu1 4.439(4) 2_655
S2 Cu1 4.439(4) 2_635
S2 Cu2 4.4776(15) 2_655
S2 Cu2 4.4776(15) 2_635
S3 Yb1 2.7543(18) 1_545
S3 Sm2 2.9345(19) 1_545
S3 Sm2 3.023(2) 5_756
S3 Cu1 4.680(6) 1_545
S3 Cu1 4.680(6) 1_565
S3 Cu2 5.185(2) 1_545
S3 Cu2 5.185(2) 1_565
S4 Cu2 2.3082(16) 1_565
S4 Cu1 2.345(5) 1_565
S4 Cu2 2.497(3) 5_656
S4 Sm1 2.8689(18) 6_567
S4 Sm1 2.8689(18) 6_557
S4 Cu1 3.281(11) 5_656
S4 Cu2 4.5912(18) 5_646
S4 Cu2 4.5912(18) 5_666
S4 Cu1 5.061(7) 5_646
S5 Yb1 2.6193(16) 1_545
S5 Sm2 3.067(2) 2_655
S5 Sm1 3.268(2) 6_557
S5 Cu1 5.269(7) 2_655
S5 Cu1 5.269(7) 2_645
S5 Cu2 5.317(3) 2_655
S5 Cu2 5.317(3) 2_645
S5 Cu1 5.331(6) 1_545
